data_7007364
loop_
_publ_author_name
'Jing, Su'
'Morley, Christopher P.'
'Webster, Christopher A.'
'Di Vaira, Massimo'

_publ_section_title
;
 Synthesis and characterization of Pd and Pt complexes of
 1,3-bis(ferrocenylchalcogeno)propanes: crystal structures of
 FcSe(CH2)3SeFc and [M{FcE(CH2)3E'Fc}2](PF6)2 (M = Pd, Pt; E, E' = Se,
 Te; Fc = [Fe(eta5-C5H5)(eta5-C5H4)]).
;
_journal_issue 36
_journal_name_full 'Dalton transactions (Cambridge, England : 2003)'
_journal_page_first 4335
_journal_page_last 4342
_journal_paper_doi 10.1039/b604302j
_journal_year 2006
_chemical_formula_moiety 'C23 H24 Fe2 Pt0.50 Te2 +, F6 P1 -, C2 H3 N'
_chemical_formula_sum 'C25 H27 F6 Fe2 N P Pt0.5 Te2'
_chemical_formula_weight 950.89
_chemical_name_systematic
;
?
;
_space_group_IT_number 2
_symmetry_cell_setting triclinic
_symmetry_space_group_name_Hall '-P 1'
_symmetry_space_group_name_H-M 'P -1'
_atom_sites_solution_hydrogens geom
_atom_sites_solution_primary direct
_atom_sites_solution_secondary difmap
_audit_creation_method SHELXL-97
_cell_angle_alpha 79.740(10)
_cell_angle_beta 82.180(10)
_cell_angle_gamma 84.500(10)
_cell_formula_units_Z 2
_cell_length_a 10.7920(10)
_cell_length_b 11.4900(10)
_cell_length_c 11.8650(10)
_cell_measurement_reflns_used 2393
_cell_measurement_temperature 293(2)
_cell_measurement_theta_max 30.0
_cell_measurement_theta_min 5.0
_cell_volume 1430.4(2)
_computing_cell_refinement 'Oxford Diffraction software'
_computing_data_collection 'Oxford Diffraction software'
_computing_data_reduction 'Oxford Diffraction software'
_computing_molecular_graphics 'ORTEP-3 (Farrugia, 1997)'
_computing_structure_refinement 'SHELXL-97 (Sheldrick, 1997)'
_computing_structure_solution 'SIR97 (Giacovazzo et al., 1999)'
_diffrn_ambient_temperature 293(2)
_diffrn_measured_fraction_theta_full 0.855
_diffrn_measured_fraction_theta_max 0.855
_diffrn_measurement_device_type 'Oxford Diffraction CCD diffractometer'
_diffrn_measurement_method 'omega scans'
_diffrn_radiation_monochromator graphite
_diffrn_radiation_source 'fine-focus sealed tube'
_diffrn_radiation_type MoK\a
_diffrn_radiation_wavelength 0.71069
_diffrn_reflns_av_R_equivalents 0.0274
_diffrn_reflns_av_sigmaI/netI 0.0688
_diffrn_reflns_limit_h_max 15
_diffrn_reflns_limit_h_min -15
_diffrn_reflns_limit_k_max 17
_diffrn_reflns_limit_k_min -9
_diffrn_reflns_limit_l_max 16
_diffrn_reflns_limit_l_min -17
_diffrn_reflns_number 13808
_diffrn_reflns_theta_full 32.34
_diffrn_reflns_theta_max 32.34
_diffrn_reflns_theta_min 4.60
_diffrn_standards_decay_% 0
_exptl_absorpt_coefficient_mu 5.557
_exptl_absorpt_correction_T_max 1.000
_exptl_absorpt_correction_T_min 0.693
_exptl_absorpt_correction_type empirical
_exptl_absorpt_process_details 'SADABS (Sheldrick, 1986)'
_exptl_crystal_colour blu
_exptl_crystal_density_diffrn 2.208
_exptl_crystal_density_method 'not measured'
_exptl_crystal_description prism
_exptl_crystal_F_000 896
_exptl_crystal_size_max 0.40
_exptl_crystal_size_mid 0.40
_exptl_crystal_size_min 0.20
_refine_diff_density_max 5.455
_refine_diff_density_min -1.569
_refine_diff_density_rms 0.189
_refine_ls_extinction_method none
_refine_ls_goodness_of_fit_ref 0.910
_refine_ls_hydrogen_treatment constr
_refine_ls_matrix_type full
_refine_ls_number_parameters 341
_refine_ls_number_reflns 8744
_refine_ls_number_restraints 0
_refine_ls_restrained_S_all 0.910
_refine_ls_R_factor_all 0.0607
_refine_ls_R_factor_gt 0.0423
_refine_ls_shift/su_max 0.000
_refine_ls_shift/su_mean 0.000
_refine_ls_structure_factor_coef Fsqd
_refine_ls_weighting_details 'calc w=1/[\s^2^(Fo^2^)+(0.0494P)^2^+0.0000P] where P=(Fo^2^+2Fc^2^)/3'
_refine_ls_weighting_scheme calc
_refine_ls_wR_factor_gt 0.0942
_refine_ls_wR_factor_ref 0.1004
_reflns_number_gt 5656
_reflns_number_total 8744
_reflns_threshold_expression I>2sigma(I)
_cod_data_source_file b604302j.txt
_cod_data_source_block js26
_cod_original_sg_symbol_H-M P-1
_cod_original_formula_sum 'C25 H27 F6 Fe2 N P Pt0.50 Te2'
_cod_database_code 7007364

loop_
_symmetry_equiv_pos_as_xyz
'x, y, z'
'-x, -y, -z'

loop_
_atom_site_label
_atom_site_type_symbol
_atom_site_fract_x
_atom_site_fract_y
_atom_site_fract_z
_atom_site_U_iso_or_equiv
_atom_site_adp_type
_atom_site_occupancy
_atom_site_symmetry_multiplicity
_atom_site_calc_flag
_atom_site_refinement_flags
_atom_site_disorder_assembly
_atom_site_disorder_group
Pt Pt 0.0000 0.0000 0.0000 0.02388(7) Uani 1 2 d S . .
Te1 Te -0.00828(3) -0.21613(3) -0.02986(3) 0.02989(9) Uani 1 1 d . . .
Te2 Te -0.17968(3) 0.05926(3) -0.12719(3) 0.03059(9) Uani 1 1 d . . .
Fe1 Fe -0.30204(8) -0.35369(7) 0.08058(7) 0.03497(19) Uani 1 1 d . . .
Fe2 Fe -0.23097(8) 0.32462(7) -0.34205(7) 0.03657(19) Uani 1 1 d . . .
C1 C 0.0194(6) -0.1995(5) -0.2145(5) 0.0408(14) Uani 1 1 d . . .
H11 H 0.0960 -0.2457 -0.2365 0.049 Uiso 1 1 calc R . .
H12 H -0.0493 -0.2336 -0.2387 0.049 Uiso 1 1 calc R . .
C2 C 0.0278(7) -0.0743(5) -0.2790(5) 0.0485(16) Uani 1 1 d . . .
H21 H 0.0832 -0.0346 -0.2429 0.058 Uiso 1 1 calc R . .
H22 H 0.0663 -0.0778 -0.3572 0.058 Uiso 1 1 calc R . .
C3 C -0.0936(7) -0.0003(6) -0.2846(6) 0.0553(19) Uani 1 1 d . . .
H31 H -0.1529 -0.0456 -0.3099 0.066 Uiso 1 1 calc R . .
H32 H -0.0799 0.0690 -0.3435 0.066 Uiso 1 1 calc R . .
C4 C -0.2034(5) -0.2174(5) -0.0072(5) 0.0360(13) Uani 1 1 d . . .
C5 C -0.2830(6) -0.1811(6) 0.0907(7) 0.0511(17) Uani 1 1 d . . .
H5 H -0.2563 -0.1535 0.1518 0.061 Uiso 1 1 calc R . .
C6 C -0.4058(7) -0.1947(6) 0.0771(8) 0.065(2) Uani 1 1 d . . .
H6 H -0.4760 -0.1775 0.1278 0.078 Uiso 1 1 calc R . .
C7 C -0.4075(7) -0.2384(7) -0.0252(8) 0.069(3) Uani 1 1 d . . .
H7 H -0.4790 -0.2552 -0.0534 0.083 Uiso 1 1 calc R . .
C8 C -0.2835(7) -0.2530(6) -0.0789(6) 0.0529(17) Uani 1 1 d . . .
H8 H -0.2586 -0.2807 -0.1482 0.063 Uiso 1 1 calc R . .
C9 C -0.1779(9) -0.4794(6) 0.1520(9) 0.072(3) Uani 1 1 d . . .
H9 H -0.0928 -0.4721 0.1519 0.086 Uiso 1 1 calc R . .
C10 C -0.2758(14) -0.4486(8) 0.2359(8) 0.094(4) Uani 1 1 d . . .
H10 H -0.2677 -0.4160 0.3006 0.112 Uiso 1 1 calc R . .
C11 C -0.3869(11) -0.4765(8) 0.2028(11) 0.094(4) Uani 1 1 d . . .
H111 H -0.4665 -0.4666 0.2426 0.113 Uiso 1 1 calc R . .
C12 C -0.3595(10) -0.5204(7) 0.1029(11) 0.090(4) Uani 1 1 d . . .
H121 H -0.4171 -0.5454 0.0623 0.107 Uiso 1 1 calc R . .
C13 C -0.2314(10) -0.5217(6) 0.0717(8) 0.072(2) Uani 1 1 d . . .
H13 H -0.1885 -0.5474 0.0061 0.086 Uiso 1 1 calc R . .
C14 C -0.1709(5) 0.2395(4) -0.1935(4) 0.0298(11) Uani 1 1 d . . .
C15 C -0.0707(6) 0.2978(6) -0.2647(5) 0.0446(14) Uani 1 1 d . . .
H15 H 0.0059 0.2622 -0.2921 0.053 Uiso 1 1 calc R . .
C16 C -0.1098(7) 0.4213(6) -0.2864(6) 0.0549(18) Uani 1 1 d . . .
H16 H -0.0627 0.4803 -0.3311 0.066 Uiso 1 1 calc R . .
C17 C -0.2311(7) 0.4388(5) -0.2289(6) 0.0475(16) Uani 1 1 d . . .
H17 H -0.2785 0.5109 -0.2296 0.057 Uiso 1 1 calc R . .
C18 C -0.2680(6) 0.3271(4) -0.1698(5) 0.0363(13) Uani 1 1 d . . .
H18 H -0.3434 0.3134 -0.1231 0.044 Uiso 1 1 calc R . .
C19 C -0.2978(11) 0.2128(7) -0.4302(8) 0.077(3) Uani 1 1 d . . .
H19 H -0.3066 0.1322 -0.4052 0.092 Uiso 1 1 calc R . .
C20 C -0.1943(10) 0.2610(10) -0.4923(7) 0.086(3) Uani 1 1 d . . .
H20 H -0.1201 0.2196 -0.5167 0.103 Uiso 1 1 calc R . .
C21 C -0.2195(9) 0.3842(9) -0.5128(6) 0.076(3) Uani 1 1 d . . .
H211 H -0.1649 0.4390 -0.5538 0.091 Uiso 1 1 calc R . .
C22 C -0.3401(9) 0.4108(7) -0.4616(7) 0.069(2) Uani 1 1 d . . .
H221 H -0.3803 0.4862 -0.4619 0.083 Uiso 1 1 calc R . .
C23 C -0.3893(8) 0.3047(8) -0.4100(7) 0.069(2) Uani 1 1 d . . .
H23 H -0.4687 0.2958 -0.3693 0.082 Uiso 1 1 calc R . .
P P 0.23967(19) 0.21035(18) -0.50876(17) 0.0530(4) Uani 1 1 d . . .
F1 F 0.1154(7) 0.1499(7) -0.4989(8) 0.151(3) Uani 1 1 d . . .
F2 F 0.2342(11) 0.2537(8) -0.6359(6) 0.194(4) Uani 1 1 d . . .
F3 F 0.3066(8) 0.0950(6) -0.5383(8) 0.170(4) Uani 1 1 d . . .
F4 F 0.2249(10) 0.1659(8) -0.3750(6) 0.169(3) Uani 1 1 d . . .
F5 F 0.1669(8) 0.3270(5) -0.4770(7) 0.150(3) Uani 1 1 d . . .
F6 F 0.3588(7) 0.2654(11) -0.5163(11) 0.237(6) Uani 1 1 d . . .
N N -0.7166(7) -0.1621(7) -0.1177(7) 0.0732(19) Uani 1 1 d . . .
C24 C -0.6580(8) -0.1458(9) -0.2000(8) 0.074(2) Uani 1 1 d . . .
C25 C -0.5798(14) -0.1236(18) -0.3099(11) 0.214(10) Uani 1 1 d . . .
H251 H -0.5371 -0.0530 -0.3144 0.321 Uiso 1 1 calc R . .
H252 H -0.6312 -0.1133 -0.3714 0.321 Uiso 1 1 calc R . .
H253 H -0.5193 -0.1896 -0.3166 0.321 Uiso 1 1 calc R . .

loop_
_atom_site_aniso_label
_atom_site_aniso_U_11
_atom_site_aniso_U_22
_atom_site_aniso_U_33
_atom_site_aniso_U_23
_atom_site_aniso_U_13
_atom_site_aniso_U_12
Pt 0.02482(14) 0.02227(13) 0.02473(14) -0.00318(10) -0.00639(10) 0.00079(10)
Te1 0.03283(19) 0.02331(16) 0.03449(19) -0.00444(13) -0.01039(14) 0.00135(13)
Te2 0.03150(19) 0.02557(16) 0.0361(2) -0.00282(14) -0.01412(15) 0.00089(13)
Fe1 0.0399(5) 0.0279(4) 0.0366(4) 0.0009(3) -0.0091(4) -0.0052(3)
Fe2 0.0428(5) 0.0365(4) 0.0292(4) 0.0010(3) -0.0124(4) 0.0028(4)
C1 0.049(4) 0.034(3) 0.041(3) -0.014(3) -0.008(3) 0.006(3)
C2 0.071(5) 0.043(3) 0.031(3) -0.012(3) -0.003(3) 0.007(3)
C3 0.085(5) 0.049(4) 0.036(3) -0.019(3) -0.027(3) 0.023(4)
C4 0.037(3) 0.028(3) 0.040(3) 0.005(2) -0.010(3) -0.003(2)
C5 0.037(4) 0.043(3) 0.069(5) -0.004(3) 0.004(3) -0.005(3)
C6 0.043(4) 0.037(3) 0.104(7) -0.001(4) 0.005(4) 0.007(3)
C7 0.041(4) 0.054(4) 0.105(7) 0.034(4) -0.036(4) -0.018(3)
C8 0.055(4) 0.058(4) 0.044(4) 0.015(3) -0.021(3) -0.016(3)
C9 0.075(6) 0.041(4) 0.095(7) 0.027(4) -0.043(5) -0.007(4)
C10 0.172(12) 0.064(6) 0.040(5) 0.011(4) -0.031(6) 0.001(7)
C11 0.092(8) 0.063(6) 0.094(8) 0.039(5) 0.030(7) 0.002(5)
C12 0.088(7) 0.038(4) 0.148(10) 0.017(5) -0.058(7) -0.029(4)
C13 0.103(8) 0.037(4) 0.073(6) -0.006(4) -0.018(5) 0.016(4)
C14 0.037(3) 0.028(2) 0.027(3) -0.005(2) -0.014(2) -0.004(2)
C15 0.034(3) 0.056(4) 0.043(4) -0.008(3) -0.004(3) -0.010(3)
C16 0.063(5) 0.047(4) 0.057(4) 0.010(3) -0.023(4) -0.025(3)
C17 0.064(5) 0.031(3) 0.048(4) -0.002(3) -0.019(3) -0.001(3)
C18 0.046(3) 0.028(3) 0.035(3) -0.006(2) -0.006(3) 0.003(2)
C19 0.117(8) 0.055(5) 0.073(6) -0.013(4) -0.067(6) 0.005(5)
C20 0.102(8) 0.119(8) 0.040(4) -0.036(5) -0.028(5) 0.045(7)
C21 0.093(7) 0.096(7) 0.033(4) 0.010(4) -0.018(4) 0.000(5)
C22 0.093(7) 0.056(4) 0.057(5) 0.000(4) -0.038(5) 0.023(4)
C23 0.066(5) 0.082(6) 0.064(5) -0.007(4) -0.043(4) 0.006(4)
P 0.0519(11) 0.0628(11) 0.0482(11) -0.0156(9) -0.0078(8) -0.0098(9)
F1 0.098(5) 0.176(7) 0.195(8) -0.081(6) 0.038(5) -0.069(5)
F2 0.326(13) 0.181(8) 0.075(5) 0.029(5) -0.053(6) -0.069(8)
F3 0.136(7) 0.104(5) 0.256(10) -0.066(6) 0.046(6) 0.027(5)
F4 0.244(10) 0.185(8) 0.069(5) -0.003(5) -0.020(5) -0.006(7)
F5 0.184(8) 0.083(4) 0.165(7) -0.033(4) 0.050(6) 0.004(4)
F6 0.067(5) 0.341(13) 0.370(15) -0.235(12) 0.012(6) -0.077(7)
N 0.055(4) 0.089(5) 0.069(5) -0.011(4) 0.000(4) 0.011(4)
C24 0.047(5) 0.106(7) 0.058(5) 0.000(5) -0.005(4) 0.020(4)
C25 0.133(13) 0.36(3) 0.082(10) 0.034(12) 0.041(9) 0.089(14)

loop_
_atom_type_symbol
_atom_type_description
_atom_type_scat_dispersion_real
_atom_type_scat_dispersion_imag
_atom_type_scat_source
C C 0.0033 0.0016 'International Tables Vol C Tables 4.2.6.8 and 6.1.1.4'
H H 0.0000 0.0000 'International Tables Vol C Tables 4.2.6.8 and 6.1.1.4'
F F 0.0171 0.0103 'International Tables Vol C Tables 4.2.6.8 and 6.1.1.4'
Fe Fe 0.3463 0.8444 'International Tables Vol C Tables 4.2.6.8 and 6.1.1.4'
N N 0.0061 0.0033 'International Tables Vol C Tables 4.2.6.8 and 6.1.1.4'
P P 0.1023 0.0942 'International Tables Vol C Tables 4.2.6.8 and 6.1.1.4'
Pt Pt -1.7033 8.3905 'International Tables Vol C Tables 4.2.6.8 and 6.1.1.4'
Te Te -0.5308 1.6751 'International Tables Vol C Tables 4.2.6.8 and 6.1.1.4'

loop_
_geom_angle_atom_site_label_1
_geom_angle_atom_site_label_2
_geom_angle_atom_site_label_3
_geom_angle
_geom_angle_site_symmetry_1
_geom_angle_site_symmetry_3
_geom_angle_publ_flag
Te1 Pt Te1 180.000(15) 2 . ?
Te1 Pt Te2 91.797(14) 2 . ?
Te1 Pt Te2 88.203(14) . . ?
Te1 Pt Te2 88.203(14) 2 2 ?
Te1 Pt Te2 91.797(14) . 2 ?
Te2 Pt Te2 180.00(2) . 2 ?
C4 Te1 C1 97.8(2) . . ?
C4 Te1 Pt 96.52(15) . . ?
C1 Te1 Pt 102.19(15) . . ?
C14 Te2 C3 95.1(2) . . ?
C14 Te2 Pt 106.95(14) . . ?
C3 Te2 Pt 100.29(18) . . ?
C10 Fe1 C13 67.3(4) . . ?
C10 Fe1 C11 40.4(4) . . ?
C13 Fe1 C11 66.5(4) . . ?
C10 Fe1 C9 41.0(4) . . ?
C13 Fe1 C9 39.2(3) . . ?
C11 Fe1 C9 67.6(4) . . ?
C10 Fe1 C4 127.1(4) . . ?
C13 Fe1 C4 118.9(3) . . ?
C11 Fe1 C4 165.6(5) . . ?
C9 Fe1 C4 107.4(3) . . ?
C10 Fe1 C8 166.1(5) . . ?
C13 Fe1 C8 110.0(3) . . ?
C11 Fe1 C8 152.4(5) . . ?
C9 Fe1 C8 128.3(4) . . ?
C4 Fe1 C8 41.1(2) . . ?
C10 Fe1 C12 67.1(4) . . ?
C13 Fe1 C12 39.9(4) . . ?
C11 Fe1 C12 39.1(4) . . ?
C9 Fe1 C12 66.8(3) . . ?
C4 Fe1 C12 153.0(4) . . ?
C8 Fe1 C12 120.3(4) . . ?
C10 Fe1 C7 151.3(5) . . ?
C13 Fe1 C7 130.9(4) . . ?
C11 Fe1 C7 119.4(4) . . ?
C9 Fe1 C7 167.0(4) . . ?
C4 Fe1 C7 68.4(2) . . ?
C8 Fe1 C7 40.6(3) . . ?
C12 Fe1 C7 111.0(3) . . ?
C10 Fe1 C5 106.6(4) . . ?
C13 Fe1 C5 152.2(4) . . ?
C11 Fe1 C5 127.4(4) . . ?
C9 Fe1 C5 118.1(3) . . ?
C4 Fe1 C5 41.7(2) . . ?
C8 Fe1 C5 69.1(3) . . ?
C12 Fe1 C5 164.9(4) . . ?
C7 Fe1 C5 67.6(3) . . ?
C10 Fe1 C6 117.4(4) . . ?
C13 Fe1 C6 167.8(4) . . ?
C11 Fe1 C6 109.1(4) . . ?
C9 Fe1 C6 151.3(4) . . ?
C4 Fe1 C6 68.3(3) . . ?
C8 Fe1 C6 68.2(3) . . ?
C12 Fe1 C6 129.7(4) . . ?
C7 Fe1 C6 40.0(3) . . ?
C5 Fe1 C6 39.6(3) . . ?
C21 Fe2 C14 156.4(3) . . ?
C21 Fe2 C20 40.6(4) . . ?
C14 Fe2 C20 123.3(3) . . ?
C21 Fe2 C22 40.2(3) . . ?
C14 Fe2 C22 163.2(3) . . ?
C20 Fe2 C22 68.0(4) . . ?
C21 Fe2 C19 66.9(4) . . ?
C14 Fe2 C19 112.3(3) . . ?
C20 Fe2 C19 39.2(4) . . ?
C22 Fe2 C19 67.4(3) . . ?
C21 Fe2 C18 158.8(3) . . ?
C14 Fe2 C18 41.0(2) . . ?
C20 Fe2 C18 160.0(4) . . ?
C22 Fe2 C18 124.5(3) . . ?
C19 Fe2 C18 126.5(4) . . ?
C21 Fe2 C23 67.1(4) . . ?
C14 Fe2 C23 128.9(3) . . ?
C20 Fe2 C23 67.3(4) . . ?
C22 Fe2 C23 39.8(3) . . ?
C19 Fe2 C23 40.4(3) . . ?
C18 Fe2 C23 111.1(3) . . ?
C21 Fe2 C17 120.7(3) . . ?
C14 Fe2 C17 69.2(2) . . ?
C20 Fe2 C17 158.1(4) . . ?
C22 Fe2 C17 104.9(3) . . ?
C19 Fe2 C17 159.0(4) . . ?
C18 Fe2 C17 40.7(2) . . ?
C23 Fe2 C17 121.3(3) . . ?
C21 Fe2 C16 103.9(3) . . ?
C14 Fe2 C16 68.9(2) . . ?
C20 Fe2 C16 123.0(4) . . ?
C22 Fe2 C16 117.4(3) . . ?
C19 Fe2 C16 160.7(4) . . ?
C18 Fe2 C16 67.9(3) . . ?
C23 Fe2 C16 153.6(3) . . ?
C17 Fe2 C16 40.3(3) . . ?
C21 Fe2 C15 118.9(3) . . ?
C14 Fe2 C15 41.0(2) . . ?
C20 Fe2 C15 107.6(3) . . ?
C22 Fe2 C15 153.1(3) . . ?
C19 Fe2 C15 127.0(3) . . ?
C18 Fe2 C15 68.6(2) . . ?
C23 Fe2 C15 165.1(3) . . ?
C17 Fe2 C15 68.9(3) . . ?
C16 Fe2 C15 41.1(3) . . ?
C2 C1 Te1 115.2(4) . . ?
C2 C1 H11 108.5 . . ?
Te1 C1 H11 108.5 . . ?
C2 C1 H12 108.5 . . ?
Te1 C1 H12 108.5 . . ?
H11 C1 H12 107.5 . . ?
C3 C2 C1 115.9(6) . . ?
C3 C2 H21 108.3 . . ?
C1 C2 H21 108.3 . . ?
C3 C2 H22 108.3 . . ?
C1 C2 H22 108.3 . . ?
H21 C2 H22 107.4 . . ?
C2 C3 Te2 116.9(4) . . ?
C2 C3 H31 108.1 . . ?
Te2 C3 H31 108.1 . . ?
C2 C3 H32 108.1 . . ?
Te2 C3 H32 108.1 . . ?
H31 C3 H32 107.3 . . ?
C8 C4 C5 107.0(6) . . ?
C8 C4 Fe1 69.6(3) . . ?
C5 C4 Fe1 69.6(3) . . ?
C8 C4 Te1 129.1(5) . . ?
C5 C4 Te1 123.9(5) . . ?
Fe1 C4 Te1 125.3(3) . . ?
C6 C5 C4 107.7(7) . . ?
C6 C5 Fe1 70.5(4) . . ?
C4 C5 Fe1 68.7(3) . . ?
C6 C5 H5 126.1 . . ?
C4 C5 H5 126.1 . . ?
Fe1 C5 H5 126.3 . . ?
C5 C6 C7 109.1(7) . . ?
C5 C6 Fe1 69.9(4) . . ?
C7 C6 Fe1 69.5(4) . . ?
C5 C6 H6 125.5 . . ?
C7 C6 H6 125.5 . . ?
Fe1 C6 H6 126.7 . . ?
C6 C7 C8 109.1(6) . . ?
C6 C7 Fe1 70.5(4) . . ?
C8 C7 Fe1 69.6(4) . . ?
C6 C7 H7 125.5 . . ?
C8 C7 H7 125.5 . . ?
Fe1 C7 H7 126.0 . . ?
C7 C8 C4 107.1(7) . . ?
C7 C8 Fe1 69.8(4) . . ?
C4 C8 Fe1 69.3(3) . . ?
C7 C8 H8 126.4 . . ?
C4 C8 H8 126.4 . . ?
Fe1 C8 H8 126.0 . . ?
C13 C9 C10 107.2(9) . . ?
C13 C9 Fe1 70.2(4) . . ?
C10 C9 Fe1 68.8(5) . . ?
C13 C9 H9 126.4 . . ?
C10 C9 H9 126.4 . . ?
Fe1 C9 H9 126.1 . . ?
C11 C10 C9 106.7(9) . . ?
C11 C10 Fe1 70.3(5) . . ?
C9 C10 Fe1 70.1(4) . . ?
C11 C10 H10 126.6 . . ?
C9 C10 H10 126.6 . . ?
Fe1 C10 H10 124.5 . . ?
C12 C11 C10 108.7(9) . . ?
C12 C11 Fe1 70.9(5) . . ?
C10 C11 Fe1 69.3(5) . . ?
C12 C11 H111 125.7 . . ?
C10 C11 H111 125.7 . . ?
Fe1 C11 H111 125.8 . . ?
C11 C12 C13 108.2(9) . . ?
C11 C12 Fe1 70.1(5) . . ?
C13 C12 Fe1 69.7(4) . . ?
C11 C12 H121 125.9 . . ?
C13 C12 H121 125.9 . . ?
Fe1 C12 H121 125.9 . . ?
C9 C13 C12 109.2(9) . . ?
C9 C13 Fe1 70.5(4) . . ?
C12 C13 Fe1 70.4(5) . . ?
C9 C13 H13 125.4 . . ?
C12 C13 H13 125.4 . . ?
Fe1 C13 H13 125.2 . . ?
C18 C14 C15 107.8(5) . . ?
C18 C14 Fe2 70.2(3) . . ?
C15 C14 Fe2 70.4(3) . . ?
C18 C14 Te2 123.7(4) . . ?
C15 C14 Te2 128.4(4) . . ?
Fe2 C14 Te2 126.3(2) . . ?
C14 C15 C16 107.1(6) . . ?
C14 C15 Fe2 68.5(3) . . ?
C16 C15 Fe2 69.5(4) . . ?
C14 C15 H15 126.5 . . ?
C16 C15 H15 126.5 . . ?
Fe2 C15 H15 127.1 . . ?
C17 C16 C15 108.8(6) . . ?
C17 C16 Fe2 69.8(4) . . ?
C15 C16 Fe2 69.5(4) . . ?
C17 C16 H16 125.6 . . ?
C15 C16 H16 125.6 . . ?
Fe2 C16 H16 126.7 . . ?
C16 C17 C18 107.6(5) . . ?
C16 C17 Fe2 69.9(4) . . ?
C18 C17 Fe2 69.5(3) . . ?
C16 C17 H17 126.2 . . ?
C18 C17 H17 126.2 . . ?
Fe2 C17 H17 126.0 . . ?
C17 C18 C14 108.6(6) . . ?
C17 C18 Fe2 69.8(4) . . ?
C14 C18 Fe2 68.8(3) . . ?
C17 C18 H18 125.7 . . ?
C14 C18 H18 125.7 . . ?
Fe2 C18 H18 127.3 . . ?
C20 C19 C23 108.7(8) . . ?
C20 C19 Fe2 70.0(5) . . ?
C23 C19 Fe2 69.9(4) . . ?
C20 C19 H19 125.6 . . ?
C23 C19 H19 125.6 . . ?
Fe2 C19 H19 126.1 . . ?
C19 C20 C21 107.7(8) . . ?
C19 C20 Fe2 70.8(5) . . ?
C21 C20 Fe2 69.3(4) . . ?
C19 C20 H20 126.2 . . ?
C21 C20 H20 126.2 . . ?
Fe2 C20 H20 125.3 . . ?
C22 C21 C20 108.4(9) . . ?
C22 C21 Fe2 70.5(4) . . ?
C20 C21 Fe2 70.1(4) . . ?
C22 C21 H211 125.8 . . ?
C20 C21 H211 125.8 . . ?
Fe2 C21 H211 125.2 . . ?
C23 C22 C21 107.4(8) . . ?
C23 C22 Fe2 70.4(4) . . ?
C21 C22 Fe2 69.2(4) . . ?
C23 C22 H221 126.3 . . ?
C21 C22 H221 126.3 . . ?
Fe2 C22 H221 125.7 . . ?
C22 C23 C19 107.7(9) . . ?
C22 C23 Fe2 69.8(5) . . ?
C19 C23 Fe2 69.7(4) . . ?
C22 C23 H23 126.1 . . ?
C19 C23 H23 126.1 . . ?
Fe2 C23 H23 126.0 . . ?
F6 P F2 90.3(7) . . ?
F6 P F3 92.2(5) . . ?
F2 P F3 88.8(6) . . ?
F6 P F1 178.7(7) . . ?
F2 P F1 90.8(5) . . ?
F3 P F1 87.0(4) . . ?
F6 P F5 89.5(5) . . ?
F2 P F5 91.6(5) . . ?
F3 P F5 178.2(5) . . ?
F1 P F5 91.3(4) . . ?
F6 P F4 96.9(6) . . ?
F2 P F4 172.0(6) . . ?
F3 P F4 94.5(5) . . ?
F1 P F4 82.2(5) . . ?
F5 P F4 84.8(4) . . ?
N C24 C25 179.8(14) . . ?
C24 C25 H251 109.5 . . ?
C24 C25 H252 109.5 . . ?
H251 C25 H252 109.5 . . ?
C24 C25 H253 109.5 . . ?
H251 C25 H253 109.5 . . ?
H252 C25 H253 109.5 . . ?

loop_
_geom_bond_atom_site_label_1
_geom_bond_atom_site_label_2
_geom_bond_distance
_geom_bond_site_symmetry_2
_geom_bond_publ_flag
Pt Te1 2.5816(4) 2 ?
Pt Te1 2.5816(4) . ?
Pt Te2 2.5842(4) . ?
Pt Te2 2.5842(4) 2 ?
Te1 C4 2.088(6) . ?
Te1 C1 2.146(6) . ?
Te2 C14 2.087(5) . ?
Te2 C3 2.164(6) . ?
Fe1 C10 2.008(8) . ?
Fe1 C13 2.022(7) . ?
Fe1 C11 2.022(8) . ?
Fe1 C9 2.025(7) . ?
Fe1 C4 2.026(5) . ?
Fe1 C8 2.030(6) . ?
Fe1 C12 2.031(7) . ?
Fe1 C7 2.033(7) . ?
Fe1 C5 2.040(7) . ?
Fe1 C6 2.046(7) . ?
Fe2 C21 2.010(7) . ?
Fe2 C14 2.014(5) . ?
Fe2 C20 2.021(8) . ?
Fe2 C22 2.027(7) . ?
Fe2 C19 2.031(7) . ?
Fe2 C18 2.033(6) . ?
Fe2 C23 2.034(7) . ?
Fe2 C17 2.037(6) . ?
Fe2 C16 2.038(6) . ?
Fe2 C15 2.039(6) . ?
C1 C2 1.509(8) . ?
C1 H11 0.9700 . ?
C1 H12 0.9700 . ?
C2 C3 1.494(9) . ?
C2 H21 0.9700 . ?
C2 H22 0.9700 . ?
C3 H31 0.9700 . ?
C3 H32 0.9700 . ?
C4 C8 1.425(8) . ?
C4 C5 1.447(9) . ?
C5 C6 1.384(10) . ?
C5 H5 0.9300 . ?
C6 C7 1.397(12) . ?
C6 H6 0.9300 . ?
C7 C8 1.410(11) . ?
C7 H7 0.9300 . ?
C8 H8 0.9300 . ?
C9 C13 1.359(12) . ?
C9 C10 1.414(14) . ?
C9 H9 0.9300 . ?
C10 C11 1.392(15) . ?
C10 H10 0.9300 . ?
C11 C12 1.355(14) . ?
C11 H111 0.9300 . ?
C12 C13 1.382(13) . ?
C12 H121 0.9300 . ?
C13 H13 0.9300 . ?
C14 C18 1.417(7) . ?
C14 C15 1.421(8) . ?
C15 C16 1.430(9) . ?
C15 H15 0.9300 . ?
C16 C17 1.405(10) . ?
C16 H16 0.9300 . ?
C17 C18 1.414(8) . ?
C17 H17 0.9300 . ?
C18 H18 0.9300 . ?
C19 C20 1.358(13) . ?
C19 C23 1.405(12) . ?
C19 H19 0.9300 . ?
C20 C21 1.400(12) . ?
C20 H20 0.9300 . ?
C21 C22 1.389(12) . ?
C21 H211 0.9300 . ?
C22 C23 1.383(11) . ?
C22 H221 0.9300 . ?
C23 H23 0.9300 . ?
P F6 1.471(7) . ?
P F2 1.510(7) . ?
P F3 1.521(6) . ?
P F1 1.549(6) . ?
P F5 1.567(6) . ?
P F4 1.569(7) . ?
N C24 1.085(10) . ?
C24 C25 1.449(14) . ?
C25 H251 0.9600 . ?
C25 H252 0.9600 . ?
C25 H253 0.9600 . ?

loop_
_geom_torsion_atom_site_label_1
_geom_torsion_atom_site_label_2
_geom_torsion_atom_site_label_3
_geom_torsion_atom_site_label_4
_geom_torsion
_geom_torsion_site_symmetry_1
_geom_torsion_site_symmetry_2
_geom_torsion_site_symmetry_3
_geom_torsion_site_symmetry_4
_geom_torsion_publ_flag
Te1 Pt Te1 C4 146(50) 2 . . . ?
Te2 Pt Te1 C4 -43.09(16) . . . . ?
Te2 Pt Te1 C4 136.91(16) 2 . . . ?
Te1 Pt Te1 C1 -114(50) 2 . . . ?
Te2 Pt Te1 C1 56.35(18) . . . . ?
Te2 Pt Te1 C1 -123.65(18) 2 . . . ?
Te1 Pt Te2 C14 23.04(16) 2 . . . ?
Te1 Pt Te2 C14 -156.96(16) . . . . ?
Te2 Pt Te2 C14 34(100) 2 . . . ?
Te1 Pt Te2 C3 121.6(2) 2 . . . ?
Te1 Pt Te2 C3 -58.4(2) . . . . ?
Te2 Pt Te2 C3 133(100) 2 . . . ?
C4 Te1 C1 C2 94.7(5) . . . . ?
Pt Te1 C1 C2 -3.7(5) . . . . ?
Te1 C1 C2 C3 -76.2(6) . . . . ?
C1 C2 C3 Te2 72.5(7) . . . . ?
C14 Te2 C3 C2 118.2(6) . . . . ?
Pt Te2 C3 C2 9.9(6) . . . . ?
C10 Fe1 C4 C8 170.0(6) . . . . ?
C13 Fe1 C4 C8 87.8(5) . . . . ?
C11 Fe1 C4 C8 -163.7(13) . . . . ?
C9 Fe1 C4 C8 128.9(5) . . . . ?
C12 Fe1 C4 C8 55.9(8) . . . . ?
C7 Fe1 C4 C8 -38.0(5) . . . . ?
C5 Fe1 C4 C8 -118.1(6) . . . . ?
C6 Fe1 C4 C8 -81.3(5) . . . . ?
C10 Fe1 C4 C5 -71.9(6) . . . . ?
C13 Fe1 C4 C5 -154.1(5) . . . . ?
C11 Fe1 C4 C5 -45.5(14) . . . . ?
C9 Fe1 C4 C5 -113.0(5) . . . . ?
C8 Fe1 C4 C5 118.1(6) . . . . ?
C12 Fe1 C4 C5 174.1(7) . . . . ?
C7 Fe1 C4 C5 80.1(5) . . . . ?
C6 Fe1 C4 C5 36.9(5) . . . . ?
C10 Fe1 C4 Te1 45.9(6) . . . . ?
C13 Fe1 C4 Te1 -36.3(5) . . . . ?
C11 Fe1 C4 Te1 72.2(14) . . . . ?
C9 Fe1 C4 Te1 4.8(5) . . . . ?
C8 Fe1 C4 Te1 -124.1(6) . . . . ?
C12 Fe1 C4 Te1 -68.2(8) . . . . ?
C7 Fe1 C4 Te1 -162.2(5) . . . . ?
C5 Fe1 C4 Te1 117.8(5) . . . . ?
C6 Fe1 C4 Te1 154.6(5) . . . . ?
C1 Te1 C4 C8 26.0(5) . . . . ?
Pt Te1 C4 C8 129.3(5) . . . . ?
C1 Te1 C4 C5 -154.8(5) . . . . ?
Pt Te1 C4 C5 -51.5(5) . . . . ?
C1 Te1 C4 Fe1 117.4(3) . . . . ?
Pt Te1 C4 Fe1 -139.3(3) . . . . ?
C8 C4 C5 C6 -0.1(7) . . . . ?
Fe1 C4 C5 C6 -59.9(5) . . . . ?
Te1 C4 C5 C6 -179.5(4) . . . . ?
C8 C4 C5 Fe1 59.8(4) . . . . ?
Te1 C4 C5 Fe1 -119.6(4) . . . . ?
C10 Fe1 C5 C6 -113.3(7) . . . . ?
C13 Fe1 C5 C6 174.2(7) . . . . ?
C11 Fe1 C5 C6 -73.8(7) . . . . ?
C9 Fe1 C5 C6 -156.1(6) . . . . ?
C4 Fe1 C5 C6 119.0(7) . . . . ?
C8 Fe1 C5 C6 80.7(5) . . . . ?
C12 Fe1 C5 C6 -50.6(15) . . . . ?
C7 Fe1 C5 C6 36.8(5) . . . . ?
C10 Fe1 C5 C4 127.7(5) . . . . ?
C13 Fe1 C5 C4 55.1(8) . . . . ?
C11 Fe1 C5 C4 167.1(5) . . . . ?
C9 Fe1 C5 C4 84.8(5) . . . . ?
C8 Fe1 C5 C4 -38.4(4) . . . . ?
C12 Fe1 C5 C4 -169.6(12) . . . . ?
C7 Fe1 C5 C4 -82.2(4) . . . . ?
C6 Fe1 C5 C4 -119.0(7) . . . . ?
C4 C5 C6 C7 0.1(8) . . . . ?
Fe1 C5 C6 C7 -58.6(5) . . . . ?
C4 C5 C6 Fe1 58.7(4) . . . . ?
C10 Fe1 C6 C5 82.9(7) . . . . ?
C13 Fe1 C6 C5 -167.0(16) . . . . ?
C11 Fe1 C6 C5 126.2(6) . . . . ?
C9 Fe1 C6 C5 48.1(9) . . . . ?
C4 Fe1 C6 C5 -38.7(4) . . . . ?
C8 Fe1 C6 C5 -83.2(5) . . . . ?
C12 Fe1 C6 C5 164.9(6) . . . . ?
C7 Fe1 C6 C5 -120.5(7) . . . . ?
C10 Fe1 C6 C7 -156.6(6) . . . . ?
C13 Fe1 C6 C7 -46.5(19) . . . . ?
C11 Fe1 C6 C7 -113.3(6) . . . . ?
C9 Fe1 C6 C7 168.6(7) . . . . ?
C4 Fe1 C6 C7 81.8(4) . . . . ?
C8 Fe1 C6 C7 37.3(4) . . . . ?
C12 Fe1 C6 C7 -74.6(7) . . . . ?
C5 Fe1 C6 C7 120.5(7) . . . . ?
C5 C6 C7 C8 -0.2(8) . . . . ?
Fe1 C6 C7 C8 -59.1(5) . . . . ?
C5 C6 C7 Fe1 58.9(5) . . . . ?
C10 Fe1 C7 C6 47.1(10) . . . . ?
C13 Fe1 C7 C6 168.3(5) . . . . ?
C11 Fe1 C7 C6 85.0(6) . . . . ?
C9 Fe1 C7 C6 -155.0(13) . . . . ?
C4 Fe1 C7 C6 -81.6(4) . . . . ?
C8 Fe1 C7 C6 -120.1(6) . . . . ?
C12 Fe1 C7 C6 127.4(6) . . . . ?
C5 Fe1 C7 C6 -36.5(4) . . . . ?
C10 Fe1 C7 C8 167.2(8) . . . . ?
C13 Fe1 C7 C8 -71.6(6) . . . . ?
C11 Fe1 C7 C8 -154.9(6) . . . . ?
C9 Fe1 C7 C8 -34.9(15) . . . . ?
C4 Fe1 C7 C8 38.5(4) . . . . ?
C12 Fe1 C7 C8 -112.5(6) . . . . ?
C5 Fe1 C7 C8 83.6(5) . . . . ?
C6 Fe1 C7 C8 120.1(6) . . . . ?
C6 C7 C8 C4 0.1(7) . . . . ?
Fe1 C7 C8 C4 -59.5(4) . . . . ?
C6 C7 C8 Fe1 59.6(5) . . . . ?
C5 C4 C8 C7 -0.1(7) . . . . ?
Fe1 C4 C8 C7 59.8(4) . . . . ?
Te1 C4 C8 C7 179.3(4) . . . . ?
C5 C4 C8 Fe1 -59.9(4) . . . . ?
Te1 C4 C8 Fe1 119.5(4) . . . . ?
C10 Fe1 C8 C7 -153.7(15) . . . . ?
C13 Fe1 C8 C7 130.3(6) . . . . ?
C11 Fe1 C8 C7 53.0(10) . . . . ?
C9 Fe1 C8 C7 170.6(5) . . . . ?
C4 Fe1 C8 C7 -118.4(6) . . . . ?
C12 Fe1 C8 C7 87.5(6) . . . . ?
C5 Fe1 C8 C7 -79.5(5) . . . . ?
C6 Fe1 C8 C7 -36.8(5) . . . . ?
C10 Fe1 C8 C4 -35.3(17) . . . . ?
C13 Fe1 C8 C4 -111.4(5) . . . . ?
C11 Fe1 C8 C4 171.3(7) . . . . ?
C9 Fe1 C8 C4 -71.1(5) . . . . ?
C12 Fe1 C8 C4 -154.2(5) . . . . ?
C7 Fe1 C8 C4 118.4(6) . . . . ?
C5 Fe1 C8 C4 38.9(4) . . . . ?
C6 Fe1 C8 C4 81.5(4) . . . . ?
C10 Fe1 C9 C13 118.5(9) . . . . ?
C11 Fe1 C9 C13 79.8(7) . . . . ?
C4 Fe1 C9 C13 -114.6(6) . . . . ?
C8 Fe1 C9 C13 -73.9(7) . . . . ?
C12 Fe1 C9 C13 37.3(6) . . . . ?
C7 Fe1 C9 C13 -45.6(16) . . . . ?
C5 Fe1 C9 C13 -158.5(6) . . . . ?
C6 Fe1 C9 C13 168.9(7) . . . . ?
C13 Fe1 C9 C10 -118.5(9) . . . . ?
C11 Fe1 C9 C10 -38.7(6) . . . . ?
C4 Fe1 C9 C10 127.0(6) . . . . ?
C8 Fe1 C9 C10 167.7(6) . . . . ?
C12 Fe1 C9 C10 -81.2(7) . . . . ?
C7 Fe1 C9 C10 -164.0(13) . . . . ?
C5 Fe1 C9 C10 83.0(7) . . . . ?
C6 Fe1 C9 C10 50.5(9) . . . . ?
C13 C9 C10 C11 1.1(9) . . . . ?
Fe1 C9 C10 C11 61.2(6) . . . . ?
C13 C9 C10 Fe1 -60.0(5) . . . . ?
C13 Fe1 C10 C11 -79.9(7) . . . . ?
C9 Fe1 C10 C11 -117.0(9) . . . . ?
C4 Fe1 C10 C11 170.2(6) . . . . ?
C8 Fe1 C10 C11 -161.3(13) . . . . ?
C12 Fe1 C10 C11 -36.5(6) . . . . ?
C7 Fe1 C10 C11 55.6(11) . . . . ?
C5 Fe1 C10 C11 129.0(7) . . . . ?
C6 Fe1 C10 C11 87.7(7) . . . . ?
C13 Fe1 C10 C9 37.1(5) . . . . ?
C11 Fe1 C10 C9 117.0(9) . . . . ?
C4 Fe1 C10 C9 -72.8(6) . . . . ?
C8 Fe1 C10 C9 -44.3(17) . . . . ?
C12 Fe1 C10 C9 80.5(6) . . . . ?
C7 Fe1 C10 C9 172.6(6) . . . . ?
C5 Fe1 C10 C9 -114.0(5) . . . . ?
C6 Fe1 C10 C9 -155.3(5) . . . . ?
C9 C10 C11 C12 -0.9(10) . . . . ?
Fe1 C10 C11 C12 60.1(6) . . . . ?
C9 C10 C11 Fe1 -61.0(5) . . . . ?
C10 Fe1 C11 C12 -119.6(9) . . . . ?
C13 Fe1 C11 C12 -37.6(6) . . . . ?
C9 Fe1 C11 C12 -80.3(6) . . . . ?
C4 Fe1 C11 C12 -152.7(12) . . . . ?
C8 Fe1 C11 C12 50.9(11) . . . . ?
C7 Fe1 C11 C12 87.5(7) . . . . ?
C5 Fe1 C11 C12 170.6(5) . . . . ?
C6 Fe1 C11 C12 130.2(6) . . . . ?
C13 Fe1 C11 C10 82.0(7) . . . . ?
C9 Fe1 C11 C10 39.3(6) . . . . ?
C4 Fe1 C11 C10 -33.1(17) . . . . ?
C8 Fe1 C11 C10 170.4(7) . . . . ?
C12 Fe1 C11 C10 119.6(9) . . . . ?
C7 Fe1 C11 C10 -152.9(7) . . . . ?
C5 Fe1 C11 C10 -69.8(7) . . . . ?
C6 Fe1 C11 C10 -110.2(7) . . . . ?
C10 C11 C12 C13 0.3(10) . . . . ?
Fe1 C11 C12 C13 59.5(6) . . . . ?
C10 C11 C12 Fe1 -59.1(6) . . . . ?
C10 Fe1 C12 C11 37.8(7) . . . . ?
C13 Fe1 C12 C11 119.3(9) . . . . ?
C9 Fe1 C12 C11 82.6(7) . . . . ?
C4 Fe1 C12 C11 165.5(7) . . . . ?
C8 Fe1 C12 C11 -155.4(6) . . . . ?
C7 Fe1 C12 C11 -111.3(7) . . . . ?
C5 Fe1 C12 C11 -29.9(16) . . . . ?
C6 Fe1 C12 C11 -69.7(8) . . . . ?
C10 Fe1 C12 C13 -81.5(6) . . . . ?
C11 Fe1 C12 C13 -119.3(9) . . . . ?
C9 Fe1 C12 C13 -36.7(6) . . . . ?
C4 Fe1 C12 C13 46.2(10) . . . . ?
C8 Fe1 C12 C13 85.3(6) . . . . ?
C7 Fe1 C12 C13 129.4(6) . . . . ?
C5 Fe1 C12 C13 -149.1(12) . . . . ?
C6 Fe1 C12 C13 171.1(5) . . . . ?
C10 C9 C13 C12 -1.0(9) . . . . ?
Fe1 C9 C13 C12 -60.1(5) . . . . ?
C10 C9 C13 Fe1 59.1(5) . . . . ?
C11 C12 C13 C9 0.4(9) . . . . ?
Fe1 C12 C13 C9 60.1(5) . . . . ?
C11 C12 C13 Fe1 -59.7(6) . . . . ?
C10 Fe1 C13 C9 -38.7(6) . . . . ?
C11 Fe1 C13 C9 -82.9(7) . . . . ?
C4 Fe1 C13 C9 82.3(6) . . . . ?
C8 Fe1 C13 C9 126.6(6) . . . . ?
C12 Fe1 C13 C9 -119.7(9) . . . . ?
C7 Fe1 C13 C9 167.7(5) . . . . ?
C5 Fe1 C13 C9 43.7(10) . . . . ?
C6 Fe1 C13 C9 -154.1(16) . . . . ?
C10 Fe1 C13 C12 80.9(7) . . . . ?
C11 Fe1 C13 C12 36.8(6) . . . . ?
C9 Fe1 C13 C12 119.7(9) . . . . ?
C4 Fe1 C13 C12 -158.0(6) . . . . ?
C8 Fe1 C13 C12 -113.7(6) . . . . ?
C7 Fe1 C13 C12 -72.6(7) . . . . ?
C5 Fe1 C13 C12 163.4(7) . . . . ?
C6 Fe1 C13 C12 -34(2) . . . . ?
C21 Fe2 C14 C18 156.5(8) . . . . ?
C20 Fe2 C14 C18 -163.4(5) . . . . ?
C22 Fe2 C14 C18 -35.0(11) . . . . ?
C19 Fe2 C14 C18 -120.5(5) . . . . ?
C23 Fe2 C14 C18 -77.1(5) . . . . ?
C17 Fe2 C14 C18 36.9(4) . . . . ?
C16 Fe2 C14 C18 80.2(4) . . . . ?
C15 Fe2 C14 C18 118.3(5) . . . . ?
C21 Fe2 C14 C15 38.2(9) . . . . ?
C20 Fe2 C14 C15 78.4(6) . . . . ?
C22 Fe2 C14 C15 -153.3(10) . . . . ?
C19 Fe2 C14 C15 121.2(5) . . . . ?
C18 Fe2 C14 C15 -118.3(5) . . . . ?
C23 Fe2 C14 C15 164.7(4) . . . . ?
C17 Fe2 C14 C15 -81.3(4) . . . . ?
C16 Fe2 C14 C15 -38.0(4) . . . . ?
C21 Fe2 C14 Te2 -85.6(9) . . . . ?
C20 Fe2 C14 Te2 -45.4(6) . . . . ?
C22 Fe2 C14 Te2 82.9(10) . . . . ?
C19 Fe2 C14 Te2 -2.6(5) . . . . ?
C18 Fe2 C14 Te2 117.9(5) . . . . ?
C23 Fe2 C14 Te2 40.9(5) . . . . ?
C17 Fe2 C14 Te2 154.8(4) . . . . ?
C16 Fe2 C14 Te2 -161.8(4) . . . . ?
C15 Fe2 C14 Te2 -123.8(5) . . . . ?
C3 Te2 C14 C18 140.1(5) . . . . ?
Pt Te2 C14 C18 -117.6(4) . . . . ?
C3 Te2 C14 C15 -42.1(5) . . . . ?
Pt Te2 C14 C15 60.2(5) . . . . ?
C3 Te2 C14 Fe2 50.8(4) . . . . ?
Pt Te2 C14 Fe2 153.2(3) . . . . ?
C18 C14 C15 C16 -1.6(7) . . . . ?
Fe2 C14 C15 C16 59.0(4) . . . . ?
Te2 C14 C15 C16 -179.7(4) . . . . ?
C18 C14 C15 Fe2 -60.6(4) . . . . ?
Te2 C14 C15 Fe2 121.4(4) . . . . ?
C21 Fe2 C15 C14 -163.5(4) . . . . ?
C20 Fe2 C15 C14 -120.8(5) . . . . ?
C22 Fe2 C15 C14 163.3(6) . . . . ?
C19 Fe2 C15 C14 -81.9(5) . . . . ?
C18 Fe2 C15 C14 38.4(3) . . . . ?
C23 Fe2 C15 C14 -53.2(14) . . . . ?
C17 Fe2 C15 C14 82.1(4) . . . . ?
C16 Fe2 C15 C14 119.0(5) . . . . ?
C21 Fe2 C15 C16 77.5(5) . . . . ?
C14 Fe2 C15 C16 -119.0(5) . . . . ?
C20 Fe2 C15 C16 120.3(5) . . . . ?
C22 Fe2 C15 C16 44.3(9) . . . . ?
C19 Fe2 C15 C16 159.1(5) . . . . ?
C18 Fe2 C15 C16 -80.6(4) . . . . ?
C23 Fe2 C15 C16 -172.1(12) . . . . ?
C17 Fe2 C15 C16 -36.8(4) . . . . ?
C14 C15 C16 C17 0.5(7) . . . . ?
Fe2 C15 C16 C17 58.9(5) . . . . ?
C14 C15 C16 Fe2 -58.4(4) . . . . ?
C21 Fe2 C16 C17 121.4(4) . . . . ?
C14 Fe2 C16 C17 -82.3(4) . . . . ?
C20 Fe2 C16 C17 160.9(4) . . . . ?
C22 Fe2 C16 C17 80.6(5) . . . . ?
C19 Fe2 C16 C17 -179.7(8) . . . . ?
C18 Fe2 C16 C17 -38.0(3) . . . . ?
C23 Fe2 C16 C17 55.2(9) . . . . ?
C15 Fe2 C16 C17 -120.3(5) . . . . ?
C21 Fe2 C16 C15 -118.3(5) . . . . ?
C14 Fe2 C16 C15 38.0(4) . . . . ?
C20 Fe2 C16 C15 -78.8(5) . . . . ?
C22 Fe2 C16 C15 -159.1(4) . . . . ?
C19 Fe2 C16 C15 -59.4(10) . . . . ?
C18 Fe2 C16 C15 82.2(4) . . . . ?
C23 Fe2 C16 C15 175.5(7) . . . . ?
C17 Fe2 C16 C15 120.3(5) . . . . ?
C15 C16 C17 C18 0.8(7) . . . . ?
Fe2 C16 C17 C18 59.5(4) . . . . ?
C15 C16 C17 Fe2 -58.7(5) . . . . ?
C21 Fe2 C17 C16 -74.5(5) . . . . ?
C14 Fe2 C17 C16 81.6(4) . . . . ?
C20 Fe2 C17 C16 -47.4(10) . . . . ?
C22 Fe2 C17 C16 -115.0(5) . . . . ?
C19 Fe2 C17 C16 179.7(8) . . . . ?
C18 Fe2 C17 C16 118.8(5) . . . . ?
C23 Fe2 C17 C16 -154.8(4) . . . . ?
C15 Fe2 C17 C16 37.4(4) . . . . ?
C21 Fe2 C17 C18 166.7(4) . . . . ?
C14 Fe2 C17 C18 -37.2(4) . . . . ?
C20 Fe2 C17 C18 -166.1(8) . . . . ?
C22 Fe2 C17 C18 126.3(4) . . . . ?
C19 Fe2 C17 C18 60.9(9) . . . . ?
C23 Fe2 C17 C18 86.5(5) . . . . ?
C16 Fe2 C17 C18 -118.8(5) . . . . ?
C15 Fe2 C17 C18 -81.3(4) . . . . ?
C16 C17 C18 C14 -1.8(7) . . . . ?
Fe2 C17 C18 C14 57.9(4) . . . . ?
C16 C17 C18 Fe2 -59.7(5) . . . . ?
C15 C14 C18 C17 2.1(6) . . . . ?
Fe2 C14 C18 C17 -58.6(4) . . . . ?
Te2 C14 C18 C17 -179.7(4) . . . . ?
C15 C14 C18 Fe2 60.7(4) . . . . ?
Te2 C14 C18 Fe2 -121.1(4) . . . . ?
C21 Fe2 C18 C17 -33.2(11) . . . . ?
C14 Fe2 C18 C17 120.5(5) . . . . ?
C20 Fe2 C18 C17 164.9(10) . . . . ?
C22 Fe2 C18 C17 -71.1(5) . . . . ?
C19 Fe2 C18 C17 -157.0(5) . . . . ?
C23 Fe2 C18 C17 -113.9(4) . . . . ?
C16 Fe2 C18 C17 37.8(4) . . . . ?
C15 Fe2 C18 C17 82.1(4) . . . . ?
C21 Fe2 C18 C14 -153.7(9) . . . . ?
C20 Fe2 C18 C14 44.4(11) . . . . ?
C22 Fe2 C18 C14 168.4(4) . . . . ?
C19 Fe2 C18 C14 82.4(5) . . . . ?
C23 Fe2 C18 C14 125.6(4) . . . . ?
C17 Fe2 C18 C14 -120.5(5) . . . . ?
C16 Fe2 C18 C14 -82.8(4) . . . . ?
C15 Fe2 C18 C14 -38.4(3) . . . . ?
C21 Fe2 C19 C20 38.5(5) . . . . ?
C14 Fe2 C19 C20 -115.8(5) . . . . ?
C22 Fe2 C19 C20 82.4(6) . . . . ?
C18 Fe2 C19 C20 -160.5(5) . . . . ?
C23 Fe2 C19 C20 119.8(8) . . . . ?
C17 Fe2 C19 C20 154.4(8) . . . . ?
C16 Fe2 C19 C20 -26.2(12) . . . . ?
C15 Fe2 C19 C20 -71.2(6) . . . . ?
C21 Fe2 C19 C23 -81.3(6) . . . . ?
C14 Fe2 C19 C23 124.4(5) . . . . ?
C20 Fe2 C19 C23 -119.8(8) . . . . ?
C22 Fe2 C19 C23 -37.4(5) . . . . ?
C18 Fe2 C19 C23 79.7(6) . . . . ?
C17 Fe2 C19 C23 34.6(11) . . . . ?
C16 Fe2 C19 C23 -146.0(8) . . . . ?
C15 Fe2 C19 C23 169.0(5) . . . . ?
C23 C19 C20 C21 -0.4(9) . . . . ?
Fe2 C19 C20 C21 -59.7(6) . . . . ?
C23 C19 C20 Fe2 59.4(5) . . . . ?
C21 Fe2 C20 C19 -118.4(8) . . . . ?
C14 Fe2 C20 C19 85.0(6) . . . . ?
C22 Fe2 C20 C19 -80.8(6) . . . . ?
C18 Fe2 C20 C19 51.7(12) . . . . ?
C23 Fe2 C20 C19 -37.6(5) . . . . ?
C17 Fe2 C20 C19 -155.4(8) . . . . ?
C16 Fe2 C20 C19 170.0(5) . . . . ?
C15 Fe2 C20 C19 127.5(5) . . . . ?
C14 Fe2 C20 C21 -156.6(5) . . . . ?
C22 Fe2 C20 C21 37.6(6) . . . . ?
C19 Fe2 C20 C21 118.4(8) . . . . ?
C18 Fe2 C20 C21 170.1(8) . . . . ?
C23 Fe2 C20 C21 80.8(6) . . . . ?
C17 Fe2 C20 C21 -37.0(12) . . . . ?
C16 Fe2 C20 C21 -71.6(6) . . . . ?
C15 Fe2 C20 C21 -114.2(6) . . . . ?
C19 C20 C21 C22 0.4(9) . . . . ?
Fe2 C20 C21 C22 -60.4(6) . . . . ?
C19 C20 C21 Fe2 60.7(6) . . . . ?
C14 Fe2 C21 C22 174.9(6) . . . . ?
C20 Fe2 C21 C22 119.0(9) . . . . ?
C19 Fe2 C21 C22 81.8(6) . . . . ?
C18 Fe2 C21 C22 -51.6(12) . . . . ?
C23 Fe2 C21 C22 37.7(5) . . . . ?
C17 Fe2 C21 C22 -76.1(6) . . . . ?
C16 Fe2 C21 C22 -116.1(5) . . . . ?
C15 Fe2 C21 C22 -157.5(5) . . . . ?
C14 Fe2 C21 C20 55.9(11) . . . . ?
C22 Fe2 C21 C20 -119.0(9) . . . . ?
C19 Fe2 C21 C20 -37.2(6) . . . . ?
C18 Fe2 C21 C20 -170.6(8) . . . . ?
C23 Fe2 C21 C20 -81.3(7) . . . . ?
C17 Fe2 C21 C20 164.9(6) . . . . ?
C16 Fe2 C21 C20 124.9(6) . . . . ?
C15 Fe2 C21 C20 83.5(7) . . . . ?
C20 C21 C22 C23 -0.2(9) . . . . ?
Fe2 C21 C22 C23 -60.3(5) . . . . ?
C20 C21 C22 Fe2 60.1(5) . . . . ?
C21 Fe2 C22 C23 118.4(8) . . . . ?
C14 Fe2 C22 C23 -54.5(12) . . . . ?
C20 Fe2 C22 C23 80.5(6) . . . . ?
C19 Fe2 C22 C23 38.0(6) . . . . ?
C18 Fe2 C22 C23 -81.7(6) . . . . ?
C17 Fe2 C22 C23 -121.3(5) . . . . ?
C16 Fe2 C22 C23 -162.7(5) . . . . ?
C15 Fe2 C22 C23 166.2(6) . . . . ?
C14 Fe2 C22 C21 -172.9(8) . . . . ?
C20 Fe2 C22 C21 -37.9(6) . . . . ?
C19 Fe2 C22 C21 -80.4(6) . . . . ?
C18 Fe2 C22 C21 159.9(5) . . . . ?
C23 Fe2 C22 C21 -118.4(8) . . . . ?
C17 Fe2 C22 C21 120.3(6) . . . . ?
C16 Fe2 C22 C21 78.9(6) . . . . ?
C15 Fe2 C22 C21 47.8(9) . . . . ?
C21 C22 C23 C19 0.0(8) . . . . ?
Fe2 C22 C23 C19 -59.6(5) . . . . ?
C21 C22 C23 Fe2 59.6(5) . . . . ?
C20 C19 C23 C22 0.3(9) . . . . ?
Fe2 C19 C23 C22 59.7(5) . . . . ?
C20 C19 C23 Fe2 -59.4(5) . . . . ?
C21 Fe2 C23 C22 -38.1(5) . . . . ?
C14 Fe2 C23 C22 162.4(5) . . . . ?
C20 Fe2 C23 C22 -82.4(6) . . . . ?
C19 Fe2 C23 C22 -118.8(8) . . . . ?
C18 Fe2 C23 C22 119.1(5) . . . . ?
C17 Fe2 C23 C22 75.0(6) . . . . ?
C16 Fe2 C23 C22 36.5(10) . . . . ?
C15 Fe2 C23 C22 -155.1(11) . . . . ?
C21 Fe2 C23 C19 80.7(6) . . . . ?
C14 Fe2 C23 C19 -78.8(7) . . . . ?
C20 Fe2 C23 C19 36.5(6) . . . . ?
C22 Fe2 C23 C19 118.8(8) . . . . ?
C18 Fe2 C23 C19 -122.0(6) . . . . ?
C17 Fe2 C23 C19 -166.2(5) . . . . ?
C16 Fe2 C23 C19 155.4(8) . . . . ?
C15 Fe2 C23 C19 -36.3(15) . . . . ?
